data_7028159
loop_
_publ_author_name
'Blake, Alexander J.'
'Hill, Stuart J.'
'Hubberstey, Peter'
'Li, Wan-Sheung'

_publ_section_title
;
 Copper(I) chelated by 2,9-dimethyl-1,10-phenanthroline and bridged by
 4,4&#x2032;-bipyridine or trans-1,2-bis(pyridin-4-yl)ethene to give
 discrete dinuclear and polymeric cations
;
_journal_issue 6
_journal_name_full 'Journal of the Chemical Society, Dalton Transactions'
_journal_page_first 909
_journal_paper_doi 10.1039/a708796i
_journal_year 1998
_chemical_formula_moiety 'C42 H38 Cu2 N8 2+, 2(B F4 -), C7 H8'
_chemical_formula_sum 'C49 H46 B2 Cu2 F8 N8'
_chemical_formula_weight 1047.64
_chemical_name_systematic
; 
 ? 
;
_space_group_IT_number 2
_symmetry_cell_setting triclinic
_symmetry_space_group_name_Hall '-P 1'
_symmetry_space_group_name_H-M 'P -1'
_atom_sites_solution_hydrogens 'introduced at calculated positions'
_atom_sites_solution_primary direct
_atom_sites_solution_secondary difmap
_audit_creation_method SHELXL
_cell_angle_alpha 68.46(6)
_cell_angle_beta 75.30(9)
_cell_angle_gamma 88.61(13)
_cell_formula_units_Z 1
_cell_length_a 7.920(14)
_cell_length_b 12.18(2)
_cell_length_c 13.914(7)
_cell_measurement_reflns_used 29
_cell_measurement_temperature 220.0(2)
_cell_measurement_theta_max 15.5
_cell_measurement_theta_min 12.5
_cell_volume 1204(3)
_computing_cell_refinement 'STADI4 (Stoe & Cie, 1995a)'
_computing_data_collection 'STADI4 (Stoe & Cie, 1995a)'
_computing_data_reduction 'X-RED (Stoe & Cie, 1995b)'
_computing_molecular_graphics 'SHELXTL/PC (Sheldrick, 1994)'
_computing_publication_material 'SHELXL-96 (Sheldrick, 1996)'
_computing_structure_refinement 'SHELXL-96 (Sheldrick, 1996)'
_computing_structure_solution 'SHELXS-96 (Sheldrick, 1990)'
_diffrn_ambient_temperature 220.0(2)
_diffrn_measurement_device 'Stoe Stadi-4 four circle'
_diffrn_measurement_method omega-theta
_diffrn_radiation_monochromator graphite
_diffrn_radiation_source 'fine-focus sealed tube'
_diffrn_radiation_type MoK\a
_diffrn_radiation_wavelength 0.71073
_diffrn_reflns_av_R_equivalents 0.0216
_diffrn_reflns_av_sigmaI/netI 0.0154
_diffrn_reflns_limit_h_max 10
_diffrn_reflns_limit_h_min -9
_diffrn_reflns_limit_k_max 14
_diffrn_reflns_limit_k_min -15
_diffrn_reflns_limit_l_max 16
_diffrn_reflns_limit_l_min -16
_diffrn_reflns_number 6269
_diffrn_reflns_theta_max 27.64
_diffrn_reflns_theta_min 2.85
_diffrn_standards_decay_% 4.0
_diffrn_standards_interval_time 60
_diffrn_standards_number 3
_exptl_absorpt_coefficient_mu 0.958
_exptl_absorpt_correction_T_max 0.783
_exptl_absorpt_correction_T_min 0.646
_exptl_crystal_colour orange-red
_exptl_crystal_density_diffrn 1.445
_exptl_crystal_density_meas ?
_exptl_crystal_description taper
_exptl_crystal_F_000 536
_exptl_crystal_size_max 0.96
_exptl_crystal_size_mid 0.62
_exptl_crystal_size_min 0.35
_refine_diff_density_max 0.95
_refine_diff_density_min -0.99
_refine_diff_density_rms 0.08
_refine_ls_extinction_method none
_refine_ls_goodness_of_fit_all 1.083
_refine_ls_goodness_of_fit_obs 1.072
_refine_ls_hydrogen_treatment 'riding model'
_refine_ls_matrix_type full
_refine_ls_number_parameters 316
_refine_ls_number_reflns 4966
_refine_ls_number_restraints 39
_refine_ls_restrained_S_all 1.156
_refine_ls_restrained_S_obs 1.150
_refine_ls_R_factor_all 0.0732
_refine_ls_R_factor_obs 0.0640
_refine_ls_shift/esd_max 0.147
_refine_ls_shift/esd_mean 0.010
_refine_ls_structure_factor_coef Fsqd
_refine_ls_weighting_details 'w=1/[\s^2^(Fo^2^)+(0.101P)^2^+1.73P] where P=(Fo^2^+2Fc^2^)/3'
_refine_ls_weighting_scheme calc
_refine_ls_wR_factor_all 0.1908
_refine_ls_wR_factor_obs 0.1758
_reflns_number_observed 4329
_reflns_number_total 4966
_reflns_observed_criterion >2sigma(I)
_cod_data_source_file i708796sup1.cif
_cod_data_source_block CUDMPY
_cod_depositor_comments
;
The following automatic conversions were performed:

'_geom_bond_publ_flag' value 'Yes' changed to 'yes' according to
/home/saulius/struct/CIF-dictionaries/cif_core.dic dictionary named
'cif_core.dic' version 2.4.2 from 2011-04-26 (4
times).

'_geom_angle_publ_flag' value 'Yes' changed to 'yes'
according to /home/saulius/struct/CIF-dictionaries/cif_core.dic
dictionary named 'cif_core.dic' version 2.4.2 from 2011-04-26 (6
times).

Automatic conversion script
Id: cif_fix_values 1891 2012-01-12 08:04:46Z andrius 

The following automatic conversions were performed:

'_exptl_crystal_density_meas' value 'not measured' was changed to '?'
- the value is perceived as not measured.

Automatic conversion script
Id: cif_fix_values 3008 2015-01-20 13:52:24Z robertas 

The following automatic conversions were performed:

'_refine_ls_weighting_scheme' value 'calc
w=1/[\s^2^(Fo^2^)+(0.101P)^2^+1.73P] where P=(Fo^2^+2Fc^2^)/3' was
changed to 'calc'. New tag '_refine_ls_weighting_details' was
created. The value of the new tag was set to
'w=1/[\s^2^(Fo^2^)+(0.101P)^2^+1.73P] where P=(Fo^2^+2Fc^2^)/3'.

Automatic conversion script
Id: cif_fix_values 3143 2015-03-26 13:38:13Z robertas 
;
_cod_original_sg_symbol_H-M P-1
_cod_database_code 7028159

loop_
_symmetry_equiv_pos_as_xyz
'x, y, z'
'-x, -y, -z'

loop_
_atom_site_aniso_label
_atom_site_aniso_U_11
_atom_site_aniso_U_22
_atom_site_aniso_U_33
_atom_site_aniso_U_23
_atom_site_aniso_U_13
_atom_site_aniso_U_12
Cu 0.0586(3) 0.0410(3) 0.0359(3) -0.0075(2) -0.0066(2) -0.0048(2)
N1 0.0401(15) 0.0312(15) 0.0412(16) -0.0123(13) -0.0121(12) 0.0024(11)
N2 0.0349(14) 0.0352(16) 0.0463(17) -0.0125(14) -0.0042(12) 0.0007(12)
C1 0.091(4) 0.037(2) 0.080(3) -0.014(2) -0.036(3) 0.022(2)
C2 0.052(2) 0.038(2) 0.063(3) -0.0235(19) -0.0229(19) 0.0078(16)
C3 0.051(2) 0.056(3) 0.083(3) -0.045(3) -0.024(2) 0.0135(19)
C4 0.051(2) 0.074(3) 0.061(3) -0.044(3) -0.0077(19) 0.001(2)
C5 0.0422(19) 0.056(2) 0.044(2) -0.0241(18) -0.0094(15) -0.0083(17)
C6 0.068(3) 0.072(3) 0.034(2) -0.016(2) -0.0095(19) -0.016(2)
C7 0.071(3) 0.057(3) 0.040(2) 0.003(2) -0.024(2) -0.020(2)
C8 0.0442(19) 0.0351(19) 0.050(2) 0.0000(16) -0.0230(16) -0.0099(15)
C9 0.054(2) 0.033(2) 0.084(3) 0.000(2) -0.033(2) -0.0022(17)
C10 0.048(2) 0.036(2) 0.106(4) -0.018(2) -0.022(3) 0.0095(18)
C11 0.043(2) 0.039(2) 0.075(3) -0.020(2) -0.0043(19) 0.0040(16)
C12 0.071(3) 0.072(4) 0.097(4) -0.038(3) 0.018(3) 0.015(3)
C13 0.0336(16) 0.0303(17) 0.0414(19) -0.0062(14) -0.0133(13) -0.0044(12)
C14 0.0336(15) 0.0347(17) 0.0366(17) -0.0131(14) -0.0115(13) -0.0026(12)
N21 0.061(2) 0.0443(19) 0.0344(16) -0.0105(14) -0.0062(14) -0.0117(15)
C22 0.087(3) 0.038(2) 0.060(3) -0.009(2) -0.027(2) -0.015(2)
C23 0.081(3) 0.036(2) 0.058(3) -0.0059(19) -0.029(2) -0.011(2)
C24 0.055(2) 0.0380(19) 0.0297(17) -0.0103(15) 0.0004(15) -0.0081(16)
C25 0.078(3) 0.036(2) 0.048(2) -0.0117(18) -0.017(2) -0.0063(19)
C26 0.080(3) 0.042(2) 0.045(2) -0.0127(18) -0.020(2) -0.001(2)
N31 0.058(2) 0.052(2) 0.0392(18) -0.0086(16) -0.0085(15) -0.0110(16)
C32 0.058(2) 0.054(3) 0.040(2) -0.0112(19) -0.0057(18) -0.006(2)
C33 0.103(5) 0.060(3) 0.060(3) 0.000(3) 0.015(3) -0.021(3)
F11 0.132(4) 0.127(4) 0.122(4) -0.025(3) 0.001(3) 0.004(3)

loop_
_atom_site_label
_atom_site_type_symbol
_atom_site_fract_x
_atom_site_fract_y
_atom_site_fract_z
_atom_site_U_iso_or_equiv
_atom_site_thermal_displace_type
_atom_site_occupancy
_atom_site_calc_flag
_atom_site_refinement_flags
_atom_site_disorder_group
Cu Cu 0.42495(7) 0.08796(4) 0.23534(4) 0.0481(2) Uani 1 d . .
N1 N 0.2726(4) 0.1235(3) 0.3642(2) 0.0376(6) Uani 1 d . .
N2 N 0.4519(4) -0.0643(3) 0.3557(3) 0.0408(7) Uani 1 d . .
C1 C 0.1992(8) 0.3187(4) 0.2634(5) 0.0693(14) Uani 1 d . .
H1A H 0.1052 0.3684 0.2720 0.104 Uiso 1 calc R .
H1B H 0.1922 0.2887 0.2096 0.104 Uiso 1 calc R .
H1C H 0.3092 0.3639 0.2420 0.104 Uiso 1 calc R .
C2 C 0.1851(6) 0.2177(4) 0.3672(4) 0.0478(9) Uani 1 d . .
C3 C 0.0847(6) 0.2224(4) 0.4637(4) 0.0569(11) Uani 1 d . .
H3A H 0.0246 0.2890 0.4637 0.068 Uiso 1 calc R .
C4 C 0.0744(6) 0.1311(5) 0.5570(4) 0.0577(11) Uani 1 d . .
H4A H 0.0068 0.1348 0.6208 0.069 Uiso 1 calc R .
C5 C 0.1649(5) 0.0309(4) 0.5580(3) 0.0461(9) Uani 1 d . .
C6 C 0.1627(7) -0.0702(5) 0.6527(3) 0.0596(12) Uani 1 d . .
H6A H 0.0981 -0.0708 0.7189 0.072 Uiso 1 calc R .
C7 C 0.2513(7) -0.1638(4) 0.6482(4) 0.0598(13) Uani 1 d . .
H7A H 0.2469 -0.2281 0.7112 0.072 Uiso 1 calc R .
C8 C 0.3521(5) -0.1671(3) 0.5490(3) 0.0454(9) Uani 1 d . .
C9 C 0.4460(6) -0.2623(4) 0.5386(5) 0.0605(13) Uani 1 d . .
H9A H 0.4441 -0.3295 0.5989 0.073 Uiso 1 calc R .
C10 C 0.5397(6) -0.2572(4) 0.4410(5) 0.0658(14) Uani 1 d . .
H10A H 0.6027 -0.3206 0.4343 0.079 Uiso 1 calc R .
C11 C 0.5417(6) -0.1564(4) 0.3502(4) 0.0546(11) Uani 1 d . .
C12 C 0.6475(8) -0.1475(6) 0.2417(6) 0.0862(19) Uani 1 d . .
H12A H 0.7039 -0.0692 0.2028 0.129 Uiso 1 calc R .
H12B H 0.5721 -0.1636 0.2035 0.129 Uiso 1 calc R .
H12C H 0.7346 -0.2041 0.2491 0.129 Uiso 1 calc R .
C13 C 0.3580(4) -0.0690(3) 0.4535(3) 0.0364(7) Uani 1 d . .
C14 C 0.2631(4) 0.0314(3) 0.4582(3) 0.0345(7) Uani 1 d . .
N21 N 0.2789(5) 0.0502(3) 0.1457(3) 0.0488(8) Uani 1 d . .
C22 C 0.2248(7) 0.1391(4) 0.0731(4) 0.0623(13) Uani 1 d . .
H22A H 0.2636 0.2160 0.0600 0.075 Uiso 1 calc R .
C23 C 0.1151(7) 0.1234(4) 0.0168(4) 0.0594(12) Uani 1 d . .
H23A H 0.0780 0.1890 -0.0311 0.071 Uiso 1 calc R .
C24 C 0.0588(5) 0.0105(3) 0.0303(3) 0.0437(9) Uani 1 d . .
C25 C 0.1174(7) -0.0828(4) 0.1046(4) 0.0549(11) Uani 1 d . .
H25A H 0.0843 -0.1606 0.1171 0.066 Uiso 1 calc R .
C26 C 0.2245(7) -0.0593(4) 0.1596(4) 0.0560(11) Uani 1 d . .
H26A H 0.2614 -0.1230 0.2094 0.067 Uiso 1 calc R .
N31 N 0.5951(5) 0.2120(3) 0.1263(3) 0.0531(9) Uani 1 d . .
C32 C 0.6649(6) 0.2953(4) 0.0592(3) 0.0539(10) Uani 1 d . .
C33 C 0.7527(9) 0.4041(5) -0.0275(5) 0.0875(19) Uani 1 d . .
H33A H 0.7585 0.4645 0.0007 0.131 Uiso 1 calc R .
H33B H 0.6882 0.4298 -0.0808 0.131 Uiso 1 calc R .
H33C H 0.8691 0.3894 -0.0594 0.131 Uiso 1 calc R .
B1 B 1.6893(12) 0.5489(8) 0.1830(8) 0.118(3) Uiso 1 d D .
F11 F 1.6123(8) 0.5516(5) 0.2806(5) 0.1396(19) Uani 1 d D .
F12 F 1.8285(17) 0.6196(12) 0.1562(13) 0.089(4) Uiso 0.33 d PD .
F13 F 1.706(2) 0.4349(10) 0.1969(11) 0.099(4) Uiso 0.33 d PD .
F14 F 1.601(2) 0.6006(15) 0.1102(13) 0.114(5) Uiso 0.33 d PD .
F15 F 1.5865(17) 0.4527(10) 0.1997(10) 0.091(3) Uiso 0.33 d PD .
F16 F 1.8080(14) 0.4524(8) 0.1824(8) 0.068(2) Uiso 0.33 d PD .
F17 F 1.8221(19) 0.5986(14) 0.1114(13) 0.115(5) Uiso 0.33 d PD .
F18 F 1.701(3) 0.6012(13) 0.0777(10) 0.111(4) Uiso 0.33 d PD .
F19 F 1.8726(15) 0.6319(10) 0.1772(9) 0.073(3) Uiso 0.33 d PD .
F20 F 1.5352(19) 0.6459(14) 0.1447(13) 0.113(4) Uiso 0.33 d PD .
C41 C 0.800(3) 0.4020(13) 0.6564(17) 0.140(11) Uiso 0.50 d PD -1
H41A H 0.8470 0.3840 0.7172 0.209 Uiso 0.50 calc PR -1
H41B H 0.7588 0.3298 0.6540 0.209 Uiso 0.50 calc PR -1
H41C H 0.7047 0.4513 0.6623 0.209 Uiso 0.50 calc PR -1
C42 C 0.9371(14) 0.4642(8) 0.5582(10) 0.076(3) Uiso 0.50 d PD -1
C43 C 1.1020(13) 0.4790(8) 0.5605(9) 0.054(2) Uiso 0.50 d PD -1
H43 H 1.1478 0.4545 0.6197 0.064 Uiso 0.50 calc PR -1
C44 C 1.1981(18) 0.5458(10) 0.4429(11) 0.082(3) Uiso 0.50 d PD -1
H44 H 1.3178 0.5610 0.4306 0.098 Uiso 0.50 calc PR -1
C45 C 1.144(3) 0.5840(17) 0.359(2) 0.119(8) Uiso 0.50 d PD -1
H45 H 1.2188 0.6269 0.2929 0.143 Uiso 0.50 calc PR -1
C46 C 0.987(2) 0.5626(12) 0.3690(12) 0.093(4) Uiso 0.50 d PD -1
H46 H 0.9445 0.5867 0.3086 0.111 Uiso 0.50 calc PR -1
C47 C 0.8601(13) 0.4944(8) 0.4834(9) 0.052(2) Uiso 0.50 d PD -1
H47 H 0.7410 0.4781 0.4950 0.062 Uiso 0.50 calc PR -1

loop_
_atom_type_symbol
_atom_type_description
_atom_type_scat_dispersion_real
_atom_type_scat_dispersion_imag
_atom_type_scat_source
Cu Cu 0.3201 1.2651 'International Tables Vol C Tables 4.2.6.8 and 6.1.1.4'
C C 0.0033 0.0016 'International Tables Vol C Tables 4.2.6.8 and 6.1.1.4'
H H 0.0000 0.0000 'International Tables Vol C Tables 4.2.6.8 and 6.1.1.4'
N N 0.0061 0.0033 'International Tables Vol C Tables 4.2.6.8 and 6.1.1.4'
B B 0.0013 0.0007 'International Tables Vol C Tables 4.2.6.8 and 6.1.1.4'
F F 0.0171 0.0103 'International Tables Vol C Tables 4.2.6.8 and 6.1.1.4'

loop_
_geom_angle_atom_site_label_1
_geom_angle_atom_site_label_2
_geom_angle_atom_site_label_3
_geom_angle
_geom_angle_site_symmetry_3
_geom_angle_publ_flag
N1 Cu N2 81.45(17) . yes
N1 Cu N21 113.10(17) . yes
N1 Cu N31 117.94(18) . yes
N2 Cu N21 109.72(17) . yes
N2 Cu N31 131.98(18) . yes
N21 Cu N31 102.00(17) . yes
C2 N1 C14 118.3(3) . ?
C2 N1 Cu 130.5(3) . ?
C14 N1 Cu 111.1(3) . ?
C11 N2 C13 118.1(4) . ?
C11 N2 Cu 129.5(3) . ?
C13 N2 Cu 112.4(3) . ?
N1 C2 C3 121.4(4) . ?
N1 C2 C1 117.6(4) . ?
C3 C2 C1 121.0(4) . ?
C4 C3 C2 120.4(4) . ?
C3 C4 C5 120.2(4) . ?
C4 C5 C14 116.6(4) . ?
C4 C5 C6 124.4(4) . ?
C14 C5 C6 119.0(4) . ?
C7 C6 C5 121.5(4) . ?
C6 C7 C8 121.4(4) . ?
C9 C8 C13 116.8(4) . ?
C9 C8 C7 124.3(4) . ?
C13 C8 C7 119.0(4) . ?
C10 C9 C8 120.2(4) . ?
C9 C10 C11 119.9(4) . ?
N2 C11 C10 122.2(4) . ?
N2 C11 C12 116.9(4) . ?
C10 C11 C12 120.9(5) . ?
N2 C13 C8 122.9(4) . ?
N2 C13 C14 117.4(3) . ?
C8 C13 C14 119.8(4) . ?
N1 C14 C5 123.0(4) . ?
N1 C14 C13 117.6(3) . ?
C5 C14 C13 119.4(4) . ?
C22 N21 C26 116.4(4) . ?
C22 N21 Cu 119.1(3) . ?
C26 N21 Cu 124.4(3) . ?
N21 C22 C23 123.4(4) . ?
C22 C23 C24 120.6(4) . ?
C23 C24 C25 116.2(4) . ?
C23 C24 C24 122.3(5) 2 ?
C25 C24 C24 121.5(5) 2 ?
C26 C25 C24 119.5(4) . ?
N21 C26 C25 123.8(4) . ?
C32 N31 Cu 166.2(4) . ?
N31 C32 C33 179.1(6) . ?
F12 B1 F14 105.8(12) . ?
F12 B1 F13 119.9(12) . ?
F14 B1 F13 111.1(12) . ?
F17 B1 F11 134.8(12) . ?
F12 B1 F11 99.8(10) . ?
F14 B1 F11 113.5(11) . ?
F13 B1 F11 106.6(9) . ?
F18 B1 F11 144.1(11) . ?
F17 B1 F15 130.7(13) . ?
F11 B1 F15 93.4(8) . ?
F17 B1 F16 75.6(10) . ?
F11 B1 F16 115.5(8) . ?
F15 B1 F16 73.7(8) . ?
F18 B1 F20 62.0(10) . ?
F11 B1 F20 82.9(8) . ?
F18 B1 F19 94.5(10) . ?
F11 B1 F19 89.0(6) . ?
F20 B1 F19 107.8(8) . ?
C47 C42 C43 133.6(12) . ?
C47 C42 C41 105.2(14) . ?
C43 C42 C41 121.2(16) . ?
C42 C43 C44 103.6(10) . ?
C45 C44 C43 131.4(17) . ?
C46 C45 C44 118(3) . ?
C45 C46 C47 120.1(17) . ?
C42 C47 C46 113.2(10) . ?

loop_
_geom_bond_atom_site_label_1
_geom_bond_atom_site_label_2
_geom_bond_distance
_geom_bond_site_symmetry_2
_geom_bond_publ_flag
Cu N1 2.075(4) . yes
Cu N2 2.043(4) . yes
Cu N21 2.070(4) . yes
Cu N31 1.943(5) . yes
N1 C2 1.334(5) . ?
N1 C14 1.360(5) . ?
N2 C11 1.330(6) . ?
N2 C13 1.356(5) . ?
C1 C2 1.494(7) . ?
C2 C3 1.397(7) . ?
C3 C4 1.349(8) . ?
C4 C5 1.397(7) . ?
C5 C14 1.407(5) . ?
C5 C6 1.432(7) . ?
C6 C7 1.337(8) . ?
C7 C8 1.423(7) . ?
C8 C9 1.395(7) . ?
C8 C13 1.413(5) . ?
C9 C10 1.351(8) . ?
C10 C11 1.398(7) . ?
C11 C12 1.496(7) . ?
C13 C14 1.434(6) . ?
N21 C22 1.330(6) . ?
N21 C26 1.340(6) . ?
C22 C23 1.368(7) . ?
C23 C24 1.386(6) . ?
C24 C25 1.390(6) . ?
C24 C24 1.487(8) 2 ?
C25 C26 1.375(7) . ?
N31 C32 1.130(6) . ?
C32 C33 1.463(7) . ?
B1 F17 1.233(12) . ?
B1 F12 1.303(12) . ?
B1 F14 1.336(12) . ?
B1 F13 1.337(12) . ?
B1 F18 1.345(12) . ?
B1 F11 1.354(9) . ?
B1 F15 1.357(12) . ?
B1 F16 1.488(11) . ?
B1 F20 1.723(15) . ?
B1 F19 1.758(13) . ?
C41 C42 1.465(18) . ?
C42 C47 1.272(11) . ?
C42 C43 1.333(11) . ?
C43 C44 1.530(15) . ?
C44 C45 1.26(2) . ?
C45 C46 1.23(2) . ?
C46 C47 1.580(15) . ?

loop_
_geom_torsion_atom_site_label_1
_geom_torsion_atom_site_label_2
_geom_torsion_atom_site_label_3
_geom_torsion_atom_site_label_4
_geom_torsion
_geom_torsion_site_symmetry_1
_geom_torsion_site_symmetry_4
C14 N1 C2 C3 -0.5(6) . .
C14 N1 C2 C1 179.1(4) . .
N1 C2 C3 C4 0.2(7) . .
C1 C2 C3 C4 -179.4(5) . .
C2 C3 C4 C5 0.3(7) . .
C3 C4 C5 C14 -0.6(6) . .
C3 C4 C5 C6 179.8(4) . .
C4 C5 C6 C7 179.5(4) . .
C14 C5 C6 C7 -0.1(6) . .
C5 C6 C7 C8 0.1(7) . .
C6 C7 C8 C9 -179.3(4) . .
C6 C7 C8 C13 0.0(6) . .
C13 C8 C9 C10 1.3(6) . .
C7 C8 C9 C10 -179.4(4) . .
C8 C9 C10 C11 -0.4(7) . .
C13 N2 C11 C10 1.0(6) . .
C13 N2 C11 C12 -178.5(4) . .
C9 C10 C11 N2 -0.9(7) . .
C9 C10 C11 C12 178.6(5) . .
C11 N2 C13 C8 0.1(5) . .
C11 N2 C13 C14 179.5(3) . .
C9 C8 C13 N2 -1.2(5) . .
C7 C8 C13 N2 179.4(3) . .
C9 C8 C13 C14 179.4(3) . .
C7 C8 C13 C14 0.0(5) . .
C2 N1 C14 C5 0.2(5) . .
C2 N1 C14 C13 -180.0(3) . .
C4 C5 C14 N1 0.3(5) . .
C6 C5 C14 N1 179.9(3) . .
C4 C5 C14 C13 -179.5(3) . .
C6 C5 C14 C13 0.1(5) . .
N2 C13 C14 N1 0.7(5) . .
C8 C13 C14 N1 -179.9(3) . .
N2 C13 C14 C5 -179.5(3) . .
C8 C13 C14 C5 -0.1(5) . .
C26 N21 C22 C23 2.1(8) . .
N21 C22 C23 C24 -2.4(9) . .
C22 C23 C24 C25 1.2(7) . .
C22 C23 C24 C24 -179.3(5) . 2
C23 C24 C25 C26 0.2(7) . .
C24 C24 C25 C26 -179.3(5) 2 .
C22 N21 C26 C25 -0.6(7) . .
C24 C25 C26 N21 -0.5(8) . .
C47 C42 C43 C44 -0.8(8) . .
C41 C42 C43 C44 179.5(4) . .
C42 C43 C44 C45 1.9(12) . .
C43 C44 C45 C46 -3.1(18) . .
C44 C45 C46 C47 2.7(16) . .
C43 C42 C47 C46 0.9(11) . .
C41 C42 C47 C46 -179.4(6) . .
C45 C46 C47 C42 -1.7(13) . .
